data_4343350
loop_
_publ_author_name
'Kobialka, Stefanie'
'M\"uller-Tautges, Christina'
'Schmidt, Melanie T. S.'
'Schnakenburg, Gregor'
'Holl\'oczki, Oldamur'
'Kirchner, Barbara'
'Engeser, Marianne'

_publ_section_title
;
 Stretch Out or Fold Back? Conformations of Dinuclear Gold(I)
 N-Heterocyclic Carbene Macrocycles.
;
_journal_issue 13
_journal_name_full 'Inorganic chemistry'
_journal_page_first 6100
_journal_page_last 6111
_journal_paper_doi 10.1021/ic502751s
_journal_volume 54
_journal_year 2015
_chemical_formula_moiety 'C24 H36 Au2 N8, C H4 O, H2 O, 2(Br)'
_chemical_formula_sum 'C25 H42 Au2 Br2 N8 O2'
_chemical_formula_weight 1040.42
_chemical_name_systematic
; 
 ? 
;
_space_group_IT_number 14
_symmetry_cell_setting monoclinic
_symmetry_space_group_name_Hall '-P 2yn'
_symmetry_space_group_name_H-M 'P 1 21/n 1'
_atom_sites_solution_hydrogens geom
_atom_sites_solution_primary direct
_atom_sites_solution_secondary difmap
_audit_creation_method SHELXL-97
_cell_angle_alpha 90.00
_cell_angle_beta 91.013(2)
_cell_angle_gamma 90.00
_cell_formula_units_Z 4
_cell_length_a 12.4982(6)
_cell_length_b 19.0817(9)
_cell_length_c 13.4521(7)
_cell_measurement_reflns_used 9995
_cell_measurement_temperature 100(2)
_cell_measurement_theta_max 30.31
_cell_measurement_theta_min 2.49
_cell_volume 3207.6(3)
_computing_cell_refinement 'Bruker SAINT'
_computing_data_collection 'Bruker APEX2'
_computing_data_reduction 'Bruker SAINT'
_computing_molecular_graphics 'Bruker SHELXTL'
_computing_publication_material 'Bruker SHELXTL'
_computing_structure_refinement 'SHELXL-97 (Sheldrick, 2008)'
_computing_structure_solution 'SHELXS-97 (Sheldrick, 2008)'
_diffrn_ambient_temperature 100(2)
_diffrn_measured_fraction_theta_full 0.995
_diffrn_measured_fraction_theta_max 0.995
_diffrn_measurement_device_type 'Bruker X8-KappaApexII'
_diffrn_measurement_method 'fine slicing \f and \w scans'
_diffrn_radiation_monochromator graphite
_diffrn_radiation_source 'fine-focus sealed tube'
_diffrn_radiation_type MoK\a
_diffrn_radiation_wavelength 0.71073
_diffrn_reflns_av_R_equivalents 0.0464
_diffrn_reflns_av_sigmaI/netI 0.0313
_diffrn_reflns_limit_h_max 15
_diffrn_reflns_limit_h_min -16
_diffrn_reflns_limit_k_max 25
_diffrn_reflns_limit_k_min -25
_diffrn_reflns_limit_l_max 17
_diffrn_reflns_limit_l_min -13
_diffrn_reflns_number 46922
_diffrn_reflns_theta_full 28.00
_diffrn_reflns_theta_max 28.00
_diffrn_reflns_theta_min 2.62
_exptl_absorpt_coefficient_mu 11.664
_exptl_absorpt_correction_T_max 0.6526
_exptl_absorpt_correction_T_min 0.1180
_exptl_absorpt_correction_type empirical
_exptl_absorpt_process_details 'Sadabs 2009/2, Bruker AXS, 2009'
_exptl_crystal_colour colourless
_exptl_crystal_density_diffrn 2.154
_exptl_crystal_density_method 'not measured'
_exptl_crystal_description block
_exptl_crystal_F_000 1968
_exptl_crystal_size_max 0.32
_exptl_crystal_size_mid 0.20
_exptl_crystal_size_min 0.04
_refine_diff_density_max 2.531
_refine_diff_density_min -2.140
_refine_diff_density_rms 0.166
_refine_ls_extinction_method none
_refine_ls_goodness_of_fit_ref 1.078
_refine_ls_hydrogen_treatment mixed
_refine_ls_matrix_type full
_refine_ls_number_parameters 364
_refine_ls_number_reflns 7703
_refine_ls_number_restraints 3
_refine_ls_restrained_S_all 1.078
_refine_ls_R_factor_all 0.0402
_refine_ls_R_factor_gt 0.0311
_refine_ls_shift/su_max 0.001
_refine_ls_shift/su_mean 0.000
_refine_ls_structure_factor_coef Fsqd
_refine_ls_weighting_details 'calc w=1/[\s^2^(Fo^2^)+(0.0120P)^2^+23.2757P] where P=(Fo^2^+2Fc^2^)/3'
_refine_ls_weighting_scheme calc
_refine_ls_wR_factor_gt 0.0622
_refine_ls_wR_factor_ref 0.0651
_reflns_number_gt 6661
_reflns_number_total 7703
_reflns_threshold_expression >2sigma(I)
_cod_data_source_file ic502751s_si_002.cif
_cod_data_source_block 8
_cod_depositor_comments
;
The following automatic conversions were performed:

'_symmetry_cell_setting' value 'Monoclinic' changed to 'monoclinic'
according to
/usr/data/users/saulius/crontab/automatic-downloads/rss-feeds/ACS/lib/dictionaries/cif_core.dic
dictionary named 'cif_core.dic' version 2.4.2 from 2011-04-26.

'_exptl_absorpt_correction_type' value 'Empirical' changed to
'empirical' according to
/usr/data/users/saulius/crontab/automatic-downloads/rss-feeds/ACS/lib/dictionaries/cif_core.dic
dictionary named 'cif_core.dic' version 2.4.2 from 2011-04-26.

Automatic conversion script
Id: cif_fix_values 3271 2015-04-21 07:52:19Z andrius 

 Adding full bibliography for 4343349--4343359.cif.
;
_cod_original_sg_symbol_H-M 'P 21/n'
_cod_database_code 4343350
_shelx_f_squared_multiplier 1.000

loop_
_symmetry_equiv_pos_as_xyz
'x, y, z'
'-x+1/2, y+1/2, -z+1/2'
'-x, -y, -z'
'x-1/2, -y-1/2, z-1/2'

loop_
_atom_site_label
_atom_site_type_symbol
_atom_site_fract_x
_atom_site_fract_y
_atom_site_fract_z
_atom_site_U_iso_or_equiv
_atom_site_adp_type
_atom_site_occupancy
_atom_site_symmetry_multiplicity
_atom_site_calc_flag
_atom_site_refinement_flags
C2 C -0.0923(4) 0.1294(2) 0.2513(4) 0.0167(10) Uani 1 1 d .
C4 C -0.1693(5) 0.0233(3) 0.2399(4) 0.0242(12) Uani 1 1 d .
H4A H -0.1813 -0.0244 0.2225 0.029 Uiso 1 1 calc R
C5 C -0.2334(5) 0.0640(3) 0.2941(4) 0.0251(12) Uani 1 1 d .
H5A H -0.2993 0.0507 0.3226 0.030 Uiso 1 1 calc R
C6 C -0.2255(5) 0.1892(3) 0.3573(4) 0.0195(10) Uani 1 1 d .
H6A H -0.3021 0.1963 0.3403 0.023 Uiso 1 1 calc R
H6B H -0.1863 0.2320 0.3379 0.023 Uiso 1 1 calc R
C7 C 0.0070(5) 0.0394(3) 0.1545(4) 0.0260(12) Uani 1 1 d .
H7A H 0.0307 0.0778 0.1106 0.031 Uiso 1 1 calc R
H7B H -0.0171 -0.0001 0.1119 0.031 Uiso 1 1 calc R
C8 C 0.1003(6) 0.0157(3) 0.2202(5) 0.0386(16) Uani 1 1 d .
H8C H 0.1605 0.0025 0.1785 0.058 Uiso 1 1 calc R
H8B H 0.0785 -0.0248 0.2599 0.058 Uiso 1 1 calc R
H8A H 0.1219 0.0541 0.2646 0.058 Uiso 1 1 calc R
C10 C -0.0176(4) 0.2041(3) 0.4968(4) 0.0199(10) Uani 1 1 d .
C12 C 0.0336(5) 0.0968(3) 0.5496(4) 0.0225(11) Uani 1 1 d .
H12A H 0.0778 0.0596 0.5731 0.027 Uiso 1 1 calc R
C13 C -0.0722(5) 0.0940(3) 0.5296(4) 0.0227(11) Uani 1 1 d .
H13A H -0.1172 0.0542 0.5361 0.027 Uiso 1 1 calc R
C14 C -0.2131(4) 0.1787(3) 0.4681(4) 0.0195(10) Uani 1 1 d .
H14A H -0.2340 0.2223 0.5026 0.023 Uiso 1 1 calc R
H14B H -0.2621 0.1410 0.4893 0.023 Uiso 1 1 calc R
C15 C 0.1750(4) 0.1913(3) 0.5444(4) 0.0240(11) Uani 1 1 d .
H15A H 0.1891 0.2288 0.4955 0.029 Uiso 1 1 calc R
H15B H 0.2264 0.1528 0.5329 0.029 Uiso 1 1 calc R
C16 C 0.1921(6) 0.2199(4) 0.6490(5) 0.0393(16) Uani 1 1 d .
H16C H 0.2638 0.2405 0.6550 0.059 Uiso 1 1 calc R
H16B H 0.1852 0.1818 0.6973 0.059 Uiso 1 1 calc R
H16A H 0.1383 0.2560 0.6621 0.059 Uiso 1 1 calc R
C21 C 0.2070(5) 0.3876(3) 0.2033(4) 0.0224(11) Uani 1 1 d .
H21A H 0.2186 0.4355 0.1875 0.027 Uiso 1 1 calc R
C20 C 0.2805(5) 0.3425(3) 0.2419(4) 0.0229(11) Uani 1 1 d .
H20A H 0.3533 0.3522 0.2580 0.027 Uiso 1 1 calc R
C18 C 0.1252(5) 0.2843(3) 0.2228(4) 0.0202(11) Uani 1 1 d .
C22 C 0.0128(4) 0.3824(3) 0.1554(4) 0.0202(11) Uani 1 1 d .
H22A H -0.0231 0.3494 0.1089 0.024 Uiso 1 1 calc R
H22B H 0.0294 0.4255 0.1178 0.024 Uiso 1 1 calc R
C23 C 0.2812(5) 0.2148(3) 0.2887(5) 0.0274(12) Uani 1 1 d .
H23A H 0.2265 0.1796 0.3062 0.033 Uiso 1 1 calc R
H23B H 0.3241 0.2255 0.3493 0.033 Uiso 1 1 calc R
C24 C 0.3533(8) 0.1849(4) 0.2102(6) 0.058(2) Uani 1 1 d .
H24C H 0.3908 0.1437 0.2369 0.087 Uiso 1 1 calc R
H24B H 0.4057 0.2204 0.1909 0.087 Uiso 1 1 calc R
H24A H 0.3101 0.1712 0.1518 0.087 Uiso 1 1 calc R
C29 C 0.0371(5) 0.5026(3) 0.3129(4) 0.0218(11) Uani 1 1 d .
H29A H 0.0248 0.5357 0.2612 0.026 Uiso 1 1 calc R
C28 C 0.1007(5) 0.5115(3) 0.3948(4) 0.0224(11) Uani 1 1 d .
H28A H 0.1411 0.5520 0.4120 0.027 Uiso 1 1 calc R
C26 C 0.0296(4) 0.4025(3) 0.4023(4) 0.0183(10) Uani 1 1 d .
C30 C -0.0634(4) 0.4005(3) 0.2376(4) 0.0201(11) Uani 1 1 d .
H30A H -0.1209 0.4313 0.2111 0.024 Uiso 1 1 calc R
H30B H -0.0968 0.3571 0.2628 0.024 Uiso 1 1 calc R
C31 C 0.1602(5) 0.4333(3) 0.5369(4) 0.0236(12) Uani 1 1 d .
H31A H 0.1186 0.4037 0.5827 0.028 Uiso 1 1 calc R
H31B H 0.1784 0.4775 0.5720 0.028 Uiso 1 1 calc R
C32 C 0.2625(5) 0.3955(3) 0.5097(5) 0.0317(14) Uani 1 1 d .
H32C H 0.3007 0.3810 0.5706 0.048 Uiso 1 1 calc R
H32B H 0.3080 0.4271 0.4715 0.048 Uiso 1 1 calc R
H32A H 0.2448 0.3541 0.4696 0.048 Uiso 1 1 calc R
C33 C -0.0060(6) 0.2359(4) -0.0383(5) 0.0443(18) Uani 1 1 d .
H33A H 0.0524 0.2238 0.0082 0.067 Uiso 1 1 calc R
H33B H -0.0745 0.2324 -0.0044 0.067 Uiso 1 1 calc R
H33C H 0.0039 0.2838 -0.0625 0.067 Uiso 1 1 calc R
N1 N -0.1849(4) 0.1294(2) 0.3005(3) 0.0171(9) Uani 1 1 d .
N3 N -0.0825(4) 0.0638(2) 0.2141(3) 0.0190(9) Uani 1 1 d .
N9 N -0.1031(4) 0.1602(2) 0.4978(3) 0.0165(9) Uani 1 1 d .
N11 N 0.0655(4) 0.1649(2) 0.5290(3) 0.0186(9) Uani 1 1 d .
N17 N 0.1124(4) 0.3511(2) 0.1910(3) 0.0180(9) Uani 1 1 d .
N19 N 0.2277(4) 0.2792(2) 0.2531(3) 0.0212(9) Uani 1 1 d .
N25 N -0.0066(4) 0.4361(2) 0.3190(3) 0.0186(9) Uani 1 1 d .
N27 N 0.0948(4) 0.4492(2) 0.4485(3) 0.0200(9) Uani 1 1 d .
O1 O -0.0055(7) 0.1877(6) -0.1218(8) 0.127(4) Uani 1 1 d .
H1 H 0.0557 0.1701 -0.1269 0.190 Uiso 1 1 calc R
O2 O -0.4589(5) 0.0886(4) 0.4016(4) 0.0660(19) Uani 1 1 d D
H34 H -0.416(4) 0.062(5) 0.448(6) 0.099 Uiso 1 1 d D
H35 H -0.5324(18) 0.087(5) 0.421(6) 0.099 Uiso 1 1 d D
Br1 Br -0.31058(5) -0.03173(3) 0.52864(5) 0.03455(15) Uani 1 1 d .
Br2 Br -0.27978(6) 0.37696(3) 0.43646(5) 0.03640(15) Uani 1 1 d .
Au1 Au 0.013660(16) 0.208314(9) 0.236350(15) 0.01746(5) Uani 1 1 d .
Au2 Au -0.002646(16) 0.304061(9) 0.448590(14) 0.01688(5) Uani 1 1 d .

loop_
_atom_site_aniso_label
_atom_site_aniso_U_11
_atom_site_aniso_U_22
_atom_site_aniso_U_33
_atom_site_aniso_U_23
_atom_site_aniso_U_13
_atom_site_aniso_U_12
C2 0.019(3) 0.015(2) 0.017(2) -0.0007(18) -0.004(2) 0.0010(18)
C4 0.031(3) 0.017(2) 0.025(3) -0.001(2) -0.004(2) -0.006(2)
C5 0.028(3) 0.023(3) 0.024(3) 0.002(2) -0.007(2) -0.010(2)
C6 0.026(3) 0.017(2) 0.016(2) -0.0018(19) -0.003(2) 0.002(2)
C7 0.033(3) 0.018(2) 0.027(3) -0.002(2) 0.003(2) 0.004(2)
C8 0.040(4) 0.037(3) 0.039(4) 0.004(3) 0.004(3) 0.019(3)
C10 0.024(3) 0.016(2) 0.020(3) -0.0020(19) -0.001(2) -0.001(2)
C12 0.027(3) 0.012(2) 0.028(3) 0.003(2) -0.002(2) 0.001(2)
C13 0.031(3) 0.012(2) 0.026(3) -0.0012(19) 0.001(2) -0.001(2)
C14 0.019(3) 0.020(2) 0.019(3) -0.0030(19) 0.000(2) -0.001(2)
C15 0.020(3) 0.023(3) 0.029(3) -0.002(2) -0.004(2) -0.003(2)
C16 0.040(4) 0.049(4) 0.029(3) -0.005(3) -0.010(3) -0.009(3)
C21 0.028(3) 0.017(2) 0.022(3) 0.000(2) 0.004(2) -0.007(2)
C20 0.024(3) 0.024(3) 0.020(3) -0.004(2) 0.001(2) -0.006(2)
C18 0.030(3) 0.015(2) 0.016(2) -0.0002(18) -0.001(2) 0.000(2)
C22 0.023(3) 0.020(2) 0.018(3) 0.0008(19) -0.001(2) 0.002(2)
C23 0.031(3) 0.019(2) 0.032(3) 0.004(2) -0.005(3) 0.006(2)
C24 0.088(7) 0.046(4) 0.039(4) 0.000(3) 0.004(4) 0.043(4)
C29 0.028(3) 0.013(2) 0.025(3) 0.0022(19) 0.002(2) -0.001(2)
C28 0.029(3) 0.013(2) 0.025(3) -0.001(2) -0.002(2) -0.002(2)
C26 0.023(3) 0.016(2) 0.016(2) 0.0009(18) 0.002(2) 0.0000(19)
C30 0.017(3) 0.020(2) 0.023(3) 0.003(2) -0.006(2) 0.003(2)
C31 0.034(3) 0.018(2) 0.019(3) -0.004(2) -0.006(2) -0.002(2)
C32 0.035(4) 0.035(3) 0.025(3) -0.001(2) -0.009(3) 0.004(3)
C33 0.037(4) 0.067(5) 0.028(4) -0.006(3) 0.000(3) 0.012(4)
N1 0.019(2) 0.0159(19) 0.016(2) -0.0006(16) -0.0002(17) -0.0039(16)
N3 0.023(2) 0.017(2) 0.017(2) 0.0003(16) -0.0024(18) -0.0007(17)
N9 0.021(2) 0.0137(19) 0.015(2) 0.0024(15) -0.0015(17) -0.0027(16)
N11 0.023(2) 0.0128(19) 0.020(2) -0.0001(16) -0.0024(18) -0.0006(16)
N17 0.021(2) 0.0159(19) 0.017(2) 0.0007(16) 0.0020(18) -0.0022(16)
N19 0.023(2) 0.019(2) 0.022(2) -0.0002(17) 0.0007(19) 0.0016(18)
N25 0.020(2) 0.0153(19) 0.021(2) 0.0001(16) -0.0025(18) -0.0023(16)
N27 0.027(2) 0.016(2) 0.018(2) -0.0004(16) -0.0035(19) -0.0016(17)
O1 0.075(6) 0.190(10) 0.114(8) -0.019(7) -0.036(6) 0.037(6)
O2 0.041(3) 0.129(6) 0.028(3) -0.012(3) 0.003(2) -0.031(4)
Br1 0.0293(3) 0.0281(3) 0.0464(4) -0.0141(3) 0.0065(3) -0.0048(2)
Br2 0.0486(4) 0.0231(3) 0.0373(3) -0.0004(2) -0.0055(3) -0.0023(3)
Au1 0.02163(11) 0.01333(8) 0.01736(10) 0.00076(7) -0.00103(7) -0.00140(7)
Au2 0.02259(11) 0.01235(8) 0.01560(9) 0.00042(7) -0.00209(7) -0.00161(7)

loop_
_atom_type_symbol
_atom_type_description
_atom_type_scat_dispersion_real
_atom_type_scat_dispersion_imag
_atom_type_scat_source
C C 0.0033 0.0016 'International Tables Vol C Tables 4.2.6.8 and 6.1.1.4'
H H 0.0000 0.0000 'International Tables Vol C Tables 4.2.6.8 and 6.1.1.4'
Au Au -2.0133 8.8022 'International Tables Vol C Tables 4.2.6.8 and 6.1.1.4'
Br Br -0.2901 2.4595 'International Tables Vol C Tables 4.2.6.8 and 6.1.1.4'
N N 0.0061 0.0033 'International Tables Vol C Tables 4.2.6.8 and 6.1.1.4'
O O 0.0106 0.0060 'International Tables Vol C Tables 4.2.6.8 and 6.1.1.4'

loop_
_geom_angle_atom_site_label_1
_geom_angle_atom_site_label_2
_geom_angle_atom_site_label_3
_geom_angle
N1 C2 N3 105.5(4)
N1 C2 Au1 128.4(4)
N3 C2 Au1 126.1(4)
C5 C4 N3 106.9(5)
C5 C4 H4A 126.6
N3 C4 H4A 126.6
C4 C5 N1 106.9(5)
C4 C5 H5A 126.5
N1 C5 H5A 126.5
N1 C6 C14 112.4(4)
N1 C6 H6A 109.1
C14 C6 H6A 109.1
N1 C6 H6B 109.1
C14 C6 H6B 109.1
H6A C6 H6B 107.9
N3 C7 C8 111.2(5)
N3 C7 H7A 109.4
C8 C7 H7A 109.4
N3 C7 H7B 109.4
C8 C7 H7B 109.4
H7A C7 H7B 108.0
C7 C8 H8C 109.5
C7 C8 H8B 109.5
H8C C8 H8B 109.5
C7 C8 H8A 109.5
H8C C8 H8A 109.5
H8B C8 H8A 109.5
N11 C10 N9 105.0(4)
N11 C10 Au2 123.5(4)
N9 C10 Au2 131.4(4)
C13 C12 N11 106.4(4)
C13 C12 H12A 126.8
N11 C12 H12A 126.8
C12 C13 N9 107.0(5)
C12 C13 H13A 126.5
N9 C13 H13A 126.5
N9 C14 C6 112.3(4)
N9 C14 H14A 109.2
C6 C14 H14A 109.2
N9 C14 H14B 109.2
C6 C14 H14B 109.2
H14A C14 H14B 107.9
N11 C15 C16 111.7(5)
N11 C15 H15A 109.3
C16 C15 H15A 109.3
N11 C15 H15B 109.3
C16 C15 H15B 109.3
H15A C15 H15B 107.9
C15 C16 H16C 109.5
C15 C16 H16B 109.5
H16C C16 H16B 109.5
C15 C16 H16A 109.5
H16C C16 H16A 109.5
H16B C16 H16A 109.5
C20 C21 N17 107.4(5)
C20 C21 H21A 126.3
N17 C21 H21A 126.3
C21 C20 N19 105.9(5)
C21 C20 H20A 127.0
N19 C20 H20A 127.0
N19 C18 N17 105.8(5)
N19 C18 Au1 125.2(4)
N17 C18 Au1 128.7(4)
N17 C22 C30 113.5(4)
N17 C22 H22A 108.9
C30 C22 H22A 108.9
N17 C22 H22B 108.9
C30 C22 H22B 108.9
H22A C22 H22B 107.7
N19 C23 C24 111.1(5)
N19 C23 H23A 109.4
C24 C23 H23A 109.4
N19 C23 H23B 109.4
C24 C23 H23B 109.4
H23A C23 H23B 108.0
C23 C24 H24C 109.5
C23 C24 H24B 109.5
H24C C24 H24B 109.5
C23 C24 H24A 109.5
H24C C24 H24A 109.5
H24B C24 H24A 109.5
C28 C29 N25 107.0(5)
C28 C29 H29A 126.5
N25 C29 H29A 126.5
C29 C28 N27 106.1(4)
C29 C28 H28A 127.0
N27 C28 H28A 127.0
N27 C26 N25 104.9(4)
N27 C26 Au2 126.4(4)
N25 C26 Au2 128.8(4)
N25 C30 C22 110.5(4)
N25 C30 H30A 109.5
C22 C30 H30A 109.5
N25 C30 H30B 109.5
C22 C30 H30B 109.5
H30A C30 H30B 108.1
N27 C31 C32 111.3(5)
N27 C31 H31A 109.4
C32 C31 H31A 109.4
N27 C31 H31B 109.4
C32 C31 H31B 109.4
H31A C31 H31B 108.0
C31 C32 H32C 109.5
C31 C32 H32B 109.5
H32C C32 H32B 109.5
C31 C32 H32A 109.5
H32C C32 H32A 109.5
H32B C32 H32A 109.5
O1 C33 H33A 109.5
O1 C33 H33B 109.5
H33A C33 H33B 109.5
O1 C33 H33C 109.5
H33A C33 H33C 109.5
H33B C33 H33C 109.5
C2 N1 C5 110.3(4)
C2 N1 C6 124.4(4)
C5 N1 C6 125.2(5)
C2 N3 C4 110.4(5)
C2 N3 C7 124.8(5)
C4 N3 C7 124.7(4)
C10 N9 C13 110.4(4)
C10 N9 C14 125.7(4)
C13 N9 C14 123.8(4)
C10 N11 C12 111.2(4)
C10 N11 C15 124.6(4)
C12 N11 C15 124.2(4)
C18 N17 C21 109.9(5)
C18 N17 C22 125.9(5)
C21 N17 C22 124.0(4)
C18 N19 C20 111.0(4)
C18 N19 C23 125.8(5)
C20 N19 C23 123.2(5)
C26 N25 C29 110.8(4)
C26 N25 C30 123.2(4)
C29 N25 C30 124.6(4)
C26 N27 C28 111.2(4)
C26 N27 C31 124.1(4)
C28 N27 C31 124.3(4)
C33 O1 H1 109.5
H34 O2 H35 109(6)
C2 Au1 C18 177.4(2)
C26 Au2 C10 173.8(2)

loop_
_geom_bond_atom_site_label_1
_geom_bond_atom_site_label_2
_geom_bond_distance
C2 N1 1.343(7)
C2 N3 1.353(6)
C2 Au1 2.018(5)
C4 C5 1.341(8)
C4 N3 1.381(7)
C4 H4A 0.9500
C5 N1 1.389(6)
C5 H5A 0.9500
C6 N1 1.468(6)
C6 C14 1.509(7)
C6 H6A 0.9900
C6 H6B 0.9900
C7 N3 1.464(7)
C7 C8 1.519(8)
C7 H7A 0.9900
C7 H7B 0.9900
C8 H8C 0.9800
C8 H8B 0.9800
C8 H8A 0.9800
C10 N11 1.345(7)
C10 N9 1.357(7)
C10 Au2 2.025(5)
C12 C13 1.347(8)
C12 N11 1.388(6)
C12 H12A 0.9500
C13 N9 1.387(6)
C13 H13A 0.9500
C14 N9 1.468(7)
C14 H14A 0.9900
C14 H14B 0.9900
C15 N11 1.469(7)
C15 C16 1.521(8)
C15 H15A 0.9900
C15 H15B 0.9900
C16 H16C 0.9800
C16 H16B 0.9800
C16 H16A 0.9800
C21 C20 1.356(8)
C21 N17 1.379(7)
C21 H21A 0.9500
C20 N19 1.385(7)
C20 H20A 0.9500
C18 N19 1.340(7)
C18 N17 1.353(6)
C18 Au1 2.023(5)
C22 N17 1.454(7)
C22 C30 1.513(8)
C22 H22A 0.9900
C22 H22B 0.9900
C23 N19 1.475(7)
C23 C24 1.512(10)
C23 H23A 0.9900
C23 H23B 0.9900
C24 H24C 0.9800
C24 H24B 0.9800
C24 H24A 0.9800
C29 C28 1.357(8)
C29 N25 1.384(6)
C29 H29A 0.9500
C28 N27 1.394(6)
C28 H28A 0.9500
C26 N27 1.351(7)
C26 N25 1.361(6)
C26 Au2 2.021(5)
C30 N25 1.462(7)
C30 H30A 0.9900
C30 H30B 0.9900
C31 N27 1.464(7)
C31 C32 1.518(8)
C31 H31A 0.9900
C31 H31B 0.9900
C32 H32C 0.9800
C32 H32B 0.9800
C32 H32A 0.9800
C33 O1 1.451(12)
C33 H33A 0.9800
C33 H33B 0.9800
C33 H33C 0.9800
O1 H1 0.8400
O2 H34 0.96(8)
O2 H35 0.96(3)

loop_
_geom_hbond_atom_site_label_D
_geom_hbond_atom_site_label_H
_geom_hbond_atom_site_label_A
_geom_hbond_distance_DH
_geom_hbond_distance_HA
_geom_hbond_distance_DA
_geom_hbond_angle_DHA
_geom_hbond_site_symmetry_A
O1 H1 Br2 0.84 2.39 3.165(8) 154(8) 4_665
O2 H35 Br1 0.96(3) 2.34(4) 3.233(6) 155(8) 3_456
O2 H34 Br1 0.96(8) 2.46(8) 3.393(7) 163(9) .

loop_
_geom_torsion_atom_site_label_1
_geom_torsion_atom_site_label_2
_geom_torsion_atom_site_label_3
_geom_torsion_atom_site_label_4
_geom_torsion
N3 C4 C5 N1 0.2(6)
N11 C12 C13 N9 -0.3(6)
N1 C6 C14 N9 52.6(6)
N17 C21 C20 N19 -0.5(6)
N25 C29 C28 N27 0.6(6)
N17 C22 C30 N25 45.9(6)
N3 C2 N1 C5 -0.1(6)
Au1 C2 N1 C5 -178.9(4)
N3 C2 N1 C6 176.7(4)
Au1 C2 N1 C6 -2.1(7)
C4 C5 N1 C2 -0.1(6)
C4 C5 N1 C6 -176.9(5)
C14 C6 N1 C2 -105.0(6)
C14 C6 N1 C5 71.4(6)
N1 C2 N3 C4 0.3(6)
Au1 C2 N3 C4 179.1(4)
N1 C2 N3 C7 179.9(5)
Au1 C2 N3 C7 -1.3(7)
C5 C4 N3 C2 -0.4(6)
C5 C4 N3 C7 -179.9(5)
C8 C7 N3 C2 84.5(6)
C8 C7 N3 C4 -95.9(6)
N11 C10 N9 C13 -0.6(6)
Au2 C10 N9 C13 174.3(4)
N11 C10 N9 C14 -179.7(5)
Au2 C10 N9 C14 -4.7(8)
C12 C13 N9 C10 0.6(6)
C12 C13 N9 C14 179.6(5)
C6 C14 N9 C10 70.9(6)
C6 C14 N9 C13 -108.0(5)
N9 C10 N11 C12 0.5(6)
Au2 C10 N11 C12 -175.0(4)
N9 C10 N11 C15 -177.2(5)
Au2 C10 N11 C15 7.3(7)
C13 C12 N11 C10 -0.1(6)
C13 C12 N11 C15 177.6(5)
C16 C15 N11 C10 88.8(7)
C16 C15 N11 C12 -88.6(7)
N19 C18 N17 C21 -0.9(6)
Au1 C18 N17 C21 173.6(4)
N19 C18 N17 C22 -177.1(5)
Au1 C18 N17 C22 -2.5(8)
C20 C21 N17 C18 0.9(6)
C20 C21 N17 C22 177.1(5)
C30 C22 N17 C18 76.2(6)
C30 C22 N17 C21 -99.4(6)
N17 C18 N19 C20 0.6(6)
Au1 C18 N19 C20 -174.2(4)
N17 C18 N19 C23 -176.2(5)
Au1 C18 N19 C23 8.9(8)
C21 C20 N19 C18 -0.1(6)
C21 C20 N19 C23 176.9(5)
C24 C23 N19 C18 104.0(7)
C24 C23 N19 C20 -72.5(8)
N27 C26 N25 C29 0.9(6)
Au2 C26 N25 C29 -178.1(4)
N27 C26 N25 C30 168.1(5)
Au2 C26 N25 C30 -10.9(8)
C28 C29 N25 C26 -0.9(6)
C28 C29 N25 C30 -167.9(5)
C22 C30 N25 C26 -97.3(6)
C22 C30 N25 C29 68.1(6)
N25 C26 N27 C28 -0.5(6)
Au2 C26 N27 C28 178.5(4)
N25 C26 N27 C31 -173.8(5)
Au2 C26 N27 C31 5.2(8)
C29 C28 N27 C26 -0.1(7)
C29 C28 N27 C31 173.2(5)
C32 C31 N27 C26 80.7(7)
C32 C31 N27 C28 -91.7(6)
N1 C2 Au1 C18 135(4)
N3 C2 Au1 C18 -44(5)
N19 C18 Au1 C2 -14(5)
N17 C18 Au1 C2 173(4)
N27 C26 Au2 C10 -49(2)
N25 C26 Au2 C10 129.6(18)
N11 C10 Au2 C26 5(2)
N9 C10 Au2 C26 -169.3(17)
